data_7101020
loop_
_publ_author_name
'Richard Oakley'
'Leanne Beer'
'Robert C. Haddon'
'Mikhail E. Itkis'
'Alicea A. Leitch'
'Robert W. Reed'
'John F. Richardson'
'Donald G. VanderVeer'

_publ_section_title
;
Resonance stabilized bis-thiadiazinyl radicals
;
_journal_name_full 'Chemical Communications'
_journal_paper_doi 10.1039/b417236a
_journal_year 2005
_chemical_formula_sum 'C20 H13 Cl N5 S2'
_chemical_formula_weight 422.92
_chemical_melting_point 195
_chemical_name_common '[PhClBTMe]'
_space_group_IT_number 14
_symmetry_cell_setting monoclinic
_symmetry_space_group_name_Hall '-P 2ybc'
_symmetry_space_group_name_H-M 'P 1 21/c 1'
_cell_angle_alpha 90.00
_cell_angle_beta 90.17(3)
_cell_angle_gamma 90.00
_cell_formula_units_Z 4
_cell_length_a 3.9232(8)
_cell_length_b 27.527(6)
_cell_length_c 16.378(3)
_cell_measurement_temperature 173(2)
_cell_volume 1768.7(6)
_diffrn_ambient_temperature 173.1500
_exptl_crystal_density_diffrn 1.588
_cod_original_sg_symbol_H-M 'P 21/c'
_cod_database_code 7101020

loop_
_symmetry_equiv_pos_as_xyz
'x, y, z'
'-x, y+1/2, -z+1/2'
'-x, -y, -z'
'x, -y-1/2, z-1/2'

loop_
_atom_site_label
_atom_site_type_symbol
_atom_site_fract_x
_atom_site_fract_y
_atom_site_fract_z
_atom_site_U_iso_or_equiv
_atom_site_adp_type
_atom_site_occupancy
_atom_site_symmetry_multiplicity
_atom_site_calc_flag
_atom_site_refinement_flags
_atom_site_disorder_assembly
_atom_site_disorder_group
S1 S 0.4367(4) 0.40079(5) 0.59673(8) 0.0340(3) Uani 1 1 d . . .
S2 S -0.1948(4) 0.22907(5) 0.66863(8) 0.0339(3) Uani 1 1 d . . .
Cl1 Cl 0.0980(4) 0.33064(5) 0.72494(8) 0.0403(4) Uani 1 1 d . . .
N1 N -0.1143(11) 0.21409(15) 0.4855(3) 0.0277(9) Uani 1 1 d . . .
C4 C 0.1213(13) 0.31323(18) 0.6238(3) 0.0267(10) Uani 1 1 d . . .
N3 N 0.1751(10) 0.28531(14) 0.4625(3) 0.0261(9) Uani 1 1 d . . .
C1 C 0.0095(12) 0.25445(18) 0.5166(3) 0.0270(10) Uani 1 1 d . . .
C6 C 0.3136(12) 0.32959(17) 0.4859(3) 0.0248(9) Uani 1 1 d . . .
N4 N 0.4687(11) 0.35467(15) 0.4285(3) 0.0290(9) Uani 1 1 d . . .
C7 C 0.6008(12) 0.39989(18) 0.4441(3) 0.0282(10) Uani 1 1 d . . .
N2 N -0.3293(12) 0.18249(16) 0.6126(3) 0.0321(10) Uani 1 1 d . . .
C5 C 0.2784(12) 0.34466(18) 0.5689(3) 0.0267(10) Uani 1 1 d . . .
C13 C -0.5634(13) 0.09993(19) 0.5352(4) 0.0328(11) Uani 1 1 d . . .
H14A H -0.5928 0.1031 0.5913 0.039 Uiso 1 1 calc R . .
C3 C -0.0072(13) 0.26907(18) 0.6004(3) 0.0286(10) Uani 1 1 d . . .
C2 C -0.2785(12) 0.18084(18) 0.5339(3) 0.0271(10) Uani 1 1 d . . .
N5 N 0.6021(12) 0.42418(16) 0.5125(3) 0.0330(10) Uani 1 1 d . . .
C19 C 0.7882(13) 0.39971(19) 0.2988(3) 0.0314(11) Uani 1 1 d . . .
H20A H 0.7008 0.3684 0.2939 0.038 Uiso 1 1 calc R . .
C20 C 0.2001(15) 0.2706(2) 0.3764(3) 0.0357(12) Uani 1 1 d . . .
H8A H 0.0933 0.2395 0.3692 0.054 Uiso 1 1 calc R . .
H8B H 0.4358 0.2684 0.3612 0.054 Uiso 1 1 calc R . .
H8C H 0.0878 0.2942 0.3427 0.054 Uiso 1 1 calc R . .
C8 C -0.4063(12) 0.13693(18) 0.4910(3) 0.0292(11) Uani 1 1 d . . .
C14 C 0.7626(13) 0.42379(18) 0.3728(3) 0.0288(10) Uani 1 1 d . . .
C10 C -0.4872(14) 0.0906(2) 0.3677(3) 0.0347(11) Uani 1 1 d . . .
H11A H -0.4616 0.0876 0.3115 0.042 Uiso 1 1 calc R . .
C9 C -0.3704(13) 0.13232(19) 0.4067(3) 0.0314(11) Uani 1 1 d . . .
H10A H -0.2688 0.1570 0.3767 0.038 Uiso 1 1 calc R . .
C15 C 0.8883(14) 0.4714(2) 0.3788(4) 0.0358(12) Uani 1 1 d . . .
H16A H 0.8688 0.4883 0.4277 0.043 Uiso 1 1 calc R . .
C16 C 1.0412(14) 0.4931(2) 0.3123(4) 0.0369(12) Uani 1 1 d . . .
H17A H 1.1244 0.5247 0.3167 0.044 Uiso 1 1 calc R . .
C18 C 0.9424(14) 0.4214(2) 0.2315(3) 0.0367(12) Uani 1 1 d . . .
H19A H 0.9589 0.4048 0.1822 0.044 Uiso 1 1 calc R . .
C12 C -0.6759(14) 0.0584(2) 0.4953(4) 0.0377(12) Uani 1 1 d . . .
H13A H -0.7761 0.0334 0.5251 0.045 Uiso 1 1 calc R . .
C17 C 1.0713(14) 0.4683(2) 0.2389(3) 0.0379(13) Uani 1 1 d . . .
H18A H 1.1778 0.4830 0.1946 0.045 Uiso 1 1 calc R . .
C11 C -0.6396(14) 0.0538(2) 0.4107(4) 0.0384(13) Uani 1 1 d . . .
H12A H -0.7178 0.0262 0.3839 0.046 Uiso 1 1 calc R . .

loop_
_atom_site_aniso_label
_atom_site_aniso_U_11
_atom_site_aniso_U_22
_atom_site_aniso_U_33
_atom_site_aniso_U_23
_atom_site_aniso_U_13
_atom_site_aniso_U_12
S1 0.0426(8) 0.0311(6) 0.0283(7) -0.0055(5) 0.0032(5) -0.0053(5)
S2 0.0409(7) 0.0375(7) 0.0233(6) 0.0001(5) 0.0068(5) -0.0049(5)
Cl1 0.0537(9) 0.0439(8) 0.0235(6) -0.0063(5) 0.0054(6) -0.0062(6)
N1 0.030(2) 0.028(2) 0.025(2) 0.0004(16) 0.0021(16) -0.0003(16)
C4 0.029(2) 0.031(2) 0.019(2) -0.0048(18) 0.0006(18) 0.0054(19)
N3 0.029(2) 0.026(2) 0.023(2) -0.0026(15) 0.0036(16) 0.0022(16)
C1 0.024(2) 0.030(2) 0.027(3) 0.0023(19) -0.0004(18) 0.0018(19)
C6 0.023(2) 0.025(2) 0.026(2) 0.0000(18) -0.0014(18) 0.0032(18)
N4 0.029(2) 0.028(2) 0.030(2) -0.0003(17) 0.0029(17) -0.0008(17)
C7 0.023(2) 0.029(2) 0.033(3) -0.002(2) -0.0020(19) 0.0043(19)
N2 0.037(2) 0.029(2) 0.031(2) 0.0025(17) 0.0063(18) -0.0021(18)
C5 0.023(2) 0.032(2) 0.025(2) -0.0015(19) -0.0021(18) 0.0028(18)
C13 0.028(3) 0.031(3) 0.040(3) 0.005(2) 0.008(2) -0.002(2)
C3 0.025(2) 0.032(2) 0.029(3) 0.000(2) 0.0025(19) 0.0046(19)
C2 0.022(2) 0.032(2) 0.028(2) 0.0022(19) -0.0009(18) 0.0025(19)
N5 0.038(2) 0.033(2) 0.028(2) 0.0043(18) 0.0006(18) -0.0048(18)
C19 0.029(3) 0.029(2) 0.036(3) 0.001(2) 0.003(2) -0.001(2)
C20 0.046(3) 0.038(3) 0.023(3) -0.004(2) 0.007(2) -0.011(2)
C8 0.023(2) 0.029(2) 0.035(3) 0.004(2) 0.001(2) 0.0038(19)
C14 0.027(2) 0.030(2) 0.030(3) -0.001(2) -0.0039(19) 0.0003(19)
C10 0.038(3) 0.035(3) 0.031(3) -0.002(2) 0.003(2) -0.001(2)
C9 0.034(3) 0.030(2) 0.031(3) 0.002(2) 0.002(2) 0.002(2)
C15 0.032(3) 0.035(3) 0.040(3) -0.001(2) 0.000(2) 0.001(2)
C16 0.033(3) 0.030(3) 0.047(3) 0.005(2) -0.007(2) -0.006(2)
C18 0.031(3) 0.050(3) 0.030(3) 0.001(2) 0.002(2) -0.002(2)
C12 0.030(3) 0.035(3) 0.048(3) 0.001(2) 0.000(2) -0.004(2)
C17 0.029(3) 0.050(3) 0.034(3) 0.013(2) 0.005(2) -0.001(2)
C11 0.031(3) 0.028(2) 0.056(4) -0.004(2) -0.005(2) 0.000(2)

loop_
_geom_bond_atom_site_label_1
_geom_bond_atom_site_label_2
_geom_bond_distance
_geom_bond_site_symmetry_2
_geom_bond_publ_flag
S1 N5 1.657(5) . ?
S1 C5 1.726(5) . ?
S2 N2 1.662(5) . ?
S2 C3 1.735(5) . ?
Cl1 C4 1.727(5) . ?
N1 C1 1.314(7) . ?
N1 C2 1.372(6) . ?
C4 C3 1.370(7) . ?
C4 C5 1.393(7) . ?
N3 C6 1.389(6) . ?
N3 C1 1.390(6) . ?
N3 C20 1.469(6) . ?
C1 C3 1.432(7) . ?
C6 N4 1.318(6) . ?
C6 C5 1.427(7) . ?
N4 C7 1.372(6) . ?
C7 N5 1.304(7) . ?
C7 C14 1.485(7) . ?
N2 C2 1.305(7) . ?
C13 C12 1.388(8) . ?
C13 C8 1.394(7) . ?
C2 C8 1.484(7) . ?
C19 C14 1.385(7) . ?
C19 C18 1.394(7) . ?
C8 C9 1.394(7) . ?
C14 C15 1.404(7) . ?
C10 C11 1.372(8) . ?
C10 C9 1.391(8) . ?
C15 C16 1.382(8) . ?
C16 C17 1.389(8) . ?
C18 C17 1.391(8) . ?
C12 C11 1.400(9) . ?
